data_7231516
loop_
_publ_author_name
'Bolla, Geetha'
'Nangia, Ashwini'

_publ_section_title
;
 Novel pharmaceutical salts of albendazole
;
_journal_issue 41
_journal_name_full CrystEngComm
_journal_page_first 6394
_journal_paper_doi 10.1039/C8CE01311J
_journal_volume 20
_journal_year 2018
_chemical_formula_moiety 'C12 H16 N3 O2 S, C6 H5 O3 S'
_chemical_formula_sum 'C18 H21 N3 O5 S2'
_chemical_formula_weight 423.50
_chemical_melting_point 432
_chemical_name_common ABZ-BSA
_chemical_name_systematic 'Albendazole benzenesulfonic acid'
_space_group_crystal_system triclinic
_space_group_IT_number 2
_space_group_name_Hall '-P 1'
_space_group_name_H-M_alt 'P -1'
_symmetry_space_group_name_Hall '-P 1'
_symmetry_space_group_name_H-M 'P -1'
_atom_sites_solution_hydrogens geom
_audit_creation_method SHELXL-2016/6
_audit_update_record
;
2018-04-05 deposited with the CCDC.
2018-09-11 downloaded from the CCDC.
;
_cell_angle_alpha 96.005(6)
_cell_angle_beta 93.966(7)
_cell_angle_gamma 102.377(7)
_cell_formula_units_Z 4
_cell_length_a 8.5042(7)
_cell_length_b 9.4678(7)
_cell_length_c 26.084(2)
_cell_measurement_reflns_used 2033
_cell_measurement_temperature 298(2)
_cell_measurement_theta_max 26.3144
_cell_measurement_theta_min 2.6507
_cell_volume 2031.0(3)
_computing_structure_refinement 'SHELXL-2016/6 (Sheldrick, 2016)'
_diffrn_ambient_temperature 298(2)
_diffrn_measured_fraction_theta_full 0.998
_diffrn_measured_fraction_theta_max 0.998
_diffrn_measurement_device_type 'Xcalibur, Eos, Gemini'
_diffrn_radiation_type MoK\a
_diffrn_radiation_wavelength 0.71073
_diffrn_reflns_av_R_equivalents 0.0703
_diffrn_reflns_av_unetI/netI 0.1463
_diffrn_reflns_Laue_measured_fraction_full 0.998
_diffrn_reflns_Laue_measured_fraction_max 0.998
_diffrn_reflns_limit_h_max 9
_diffrn_reflns_limit_h_min -9
_diffrn_reflns_limit_k_max 11
_diffrn_reflns_limit_k_min -11
_diffrn_reflns_limit_l_max 30
_diffrn_reflns_limit_l_min -30
_diffrn_reflns_number 13242
_diffrn_reflns_point_group_measured_fraction_full 0.998
_diffrn_reflns_point_group_measured_fraction_max 0.998
_diffrn_reflns_theta_full 24.713
_diffrn_reflns_theta_max 24.713
_diffrn_reflns_theta_min 2.656
_exptl_absorpt_correction_T_min 0.76516
_exptl_absorpt_correction_type multi-scan
_exptl_crystal_colour colorless
_exptl_crystal_density_diffrn 1.385
_exptl_crystal_description plate
_exptl_crystal_F_000 888
_refine_diff_density_max 0.961
_refine_diff_density_min -0.424
_refine_diff_density_rms 0.081
_refine_ls_extinction_method none
_refine_ls_goodness_of_fit_ref 0.991
_refine_ls_hydrogen_treatment constr
_refine_ls_matrix_type full
_refine_ls_number_parameters 509
_refine_ls_number_reflns 6906
_refine_ls_number_restraints 0
_refine_ls_restrained_S_all 0.991
_refine_ls_R_factor_all 0.1844
_refine_ls_R_factor_gt 0.0844
_refine_ls_shift/su_max 0.013
_refine_ls_shift/su_mean 0.000
_refine_ls_structure_factor_coef Fsqd
_refine_ls_weighting_details 'w=1/[\s^2^(Fo^2^)+(0.1140P)^2^] where P=(Fo^2^+2Fc^2^)/3'
_refine_ls_weighting_scheme calc
_refine_ls_wR_factor_gt 0.2121
_refine_ls_wR_factor_ref 0.2723
_reflns_Friedel_coverage 0.000
_reflns_number_gt 2993
_reflns_number_total 6906
_reflns_threshold_expression 'I > 2\s(I)'
_cod_data_source_file c8ce01311j2.cif
_cod_data_source_block ABZ-BSA
_cod_depositor_comments 'Adding full bibliography for 7231513--7231518.cif.'
_cod_database_code 7231516
_shelx_shelxl_version_number 2016/6
_shelx_space_group_comment
;
The symmetry employed for this shelxl refinement is uniquely defined
by the following loop, which should always be used as a source of
symmetry information in preference to the above space-group names.
They are only intended as comments.
;
_shelx_estimated_absorpt_t_min 0.296
_shelx_estimated_absorpt_t_max 1.00000

loop_
_space_group_symop_operation_xyz
'x, y, z'
'-x, -y, -z'

loop_
_atom_site_label
_atom_site_type_symbol
_atom_site_fract_x
_atom_site_fract_y
_atom_site_fract_z
_atom_site_U_iso_or_equiv
_atom_site_adp_type
_atom_site_occupancy
_atom_site_site_symmetry_order
_atom_site_calc_flag
_atom_site_refinement_flags_posn
_atom_site_refinement_flags_adp
S3 S 0.1605(2) 0.92383(15) 0.43018(8) 0.0465(5) Uani 1 1 d . .
S2 S 0.5869(2) 0.60126(18) 0.65078(8) 0.0629(6) Uani 1 1 d . .
O6 O 0.2118(5) 1.0142(4) 0.48039(17) 0.0487(12) Uani 1 1 d . .
O5 O 0.0512(5) 0.9820(4) 0.3974(2) 0.0553(14) Uani 1 1 d . .
O2 O -0.0988(5) 0.2232(4) 0.33174(19) 0.0534(13) Uani 1 1 d . .
C7 C 0.2921(7) 0.4231(6) 0.5228(3) 0.0360(16) Uani 1 1 d . .
N2 N 0.1502(6) 0.5016(5) 0.4606(2) 0.0424(14) Uani 1 1 d . .
H2 H 0.108581 0.557599 0.442531 0.051 Uiso 1 1 calc R U
O1 O -0.0385(6) 0.4546(4) 0.3706(2) 0.0630(15) Uani 1 1 d . .
N1 N 0.2112(6) 0.3072(5) 0.4854(2) 0.0426(14) Uani 1 1 d . .
H1 H 0.215556 0.217436 0.485912 0.051 Uiso 1 1 calc R U
O7 O 0.1000(5) 0.7725(4) 0.4354(2) 0.0580(14) Uani 1 1 d . .
C5 C 0.4563(7) 0.5677(6) 0.5946(3) 0.0407(17) Uani 1 1 d . .
C1 C 0.1281(7) 0.3565(6) 0.4495(3) 0.0364(16) Uani 1 1 d . .
C8 C -0.0354(7) 0.3283(6) 0.3699(3) 0.0437(17) Uani 1 1 d . .
N3 N 0.0399(6) 0.2724(5) 0.4083(2) 0.0450(15) Uani 1 1 d . .
H3 H 0.030720 0.179681 0.405974 0.054 Uiso 1 1 calc R U
C3 C 0.3118(8) 0.6831(6) 0.5337(3) 0.0494(19) Uani 1 1 d . .
H3A H 0.285016 0.766110 0.522870 0.059 Uiso 1 1 calc R U
C25 C 0.3393(8) 0.9356(6) 0.3987(3) 0.0435(18) Uani 1 1 d . .
C2 C 0.2518(7) 0.5465(6) 0.5064(3) 0.0373(16) Uani 1 1 d . .
C6 C 0.3947(8) 0.4279(6) 0.5657(3) 0.0429(17) Uani 1 1 d . .
H6 H 0.422967 0.344533 0.575706 0.052 Uiso 1 1 calc R U
C27 C 0.6220(9) 0.9377(6) 0.4022(3) 0.055(2) Uani 1 1 d . .
H27 H 0.718099 0.934483 0.420882 0.066 Uiso 1 1 calc R U
C9 C -0.1908(9) 0.2665(8) 0.2893(3) 0.067(2) Uani 1 1 d . .
H9A H -0.238623 0.182387 0.265023 0.100 Uiso 1 1 calc R U
H9B H -0.120051 0.336108 0.272313 0.100 Uiso 1 1 calc R U
H9C H -0.274381 0.309531 0.302688 0.100 Uiso 1 1 calc R U
C4 C 0.4125(8) 0.6895(6) 0.5774(3) 0.0453(18) Uani 1 1 d . .
H4 H 0.454028 0.779912 0.596629 0.054 Uiso 1 1 calc R U
C26 C 0.4800(8) 0.9253(6) 0.4263(3) 0.0489(19) Uani 1 1 d . .
H26 H 0.479714 0.910190 0.460983 0.059 Uiso 1 1 calc R U
C28 C 0.6196(10) 0.9549(7) 0.3503(4) 0.057(2) Uani 1 1 d . .
H28 H 0.714052 0.961775 0.333850 0.069 Uiso 1 1 calc R U
C30 C 0.3414(11) 0.9543(7) 0.3472(4) 0.068(2) Uani 1 1 d . .
H30 H 0.247688 0.962065 0.328158 0.082 Uiso 1 1 calc R U
C10 C 0.6253(9) 0.4307(7) 0.6642(4) 0.077(3) Uani 1 1 d . .
H10A H 0.524486 0.360296 0.664998 0.093 Uiso 1 1 calc R U
H10B H 0.685871 0.393350 0.637769 0.093 Uiso 1 1 calc R U
C29 C 0.4830(13) 0.9617(7) 0.3237(3) 0.071(2) Uani 1 1 d . .
H29 H 0.482842 0.971517 0.288619 0.085 Uiso 1 1 calc R U
S4 S 0.5210(2) 0.03881(16) 0.15546(8) 0.0537(6) Uani 1 1 d . .
S1 S 0.1273(3) 0.3940(3) -0.06450(11) 0.1026(10) Uani 1 1 d . .
O4 O 0.7689(6) 0.7323(5) 0.2643(2) 0.0587(14) Uani 1 1 d . .
O9 O 0.4928(6) -0.0474(5) 0.1050(2) 0.0639(14) Uani 1 1 d . .
O10 O 0.6110(5) -0.0270(4) 0.1920(2) 0.0603(15) Uani 1 1 d . .
N4 N 0.4802(7) 0.6597(5) 0.1074(2) 0.0538(16) Uani 1 1 d . .
H4A H 0.478488 0.750131 0.107221 0.065 Uiso 1 1 calc R U
O8 O 0.5918(6) 0.1904(4) 0.1538(2) 0.0706(17) Uani 1 1 d . .
N6 N 0.6391(7) 0.6876(5) 0.1862(2) 0.0537(16) Uani 1 1 d . .
H6A H 0.648007 0.780341 0.188806 0.064 Uiso 1 1 calc R U
O3 O 0.7127(7) 0.5032(5) 0.2238(2) 0.0791(18) Uani 1 1 d . .
C13 C 0.5555(8) 0.6058(6) 0.1433(3) 0.0485(19) Uani 1 1 d . .
N5 N 0.5287(7) 0.4616(5) 0.1320(2) 0.0522(16) Uani 1 1 d . .
H5 H 0.563807 0.403154 0.150726 0.063 Uiso 1 1 calc R U
C17 C 0.2496(9) 0.4181(9) -0.0056(3) 0.068(2) Uani 1 1 d . .
C20 C 0.7107(8) 0.6315(7) 0.2259(3) 0.054(2) Uani 1 1 d . .
C18 C 0.3140(9) 0.5504(7) 0.0240(3) 0.058(2) Uani 1 1 d . .
H18 H 0.297316 0.637414 0.013563 0.070 Uiso 1 1 calc R U
C32 C 0.3162(9) 0.1220(7) 0.2209(3) 0.058(2) Uani 1 1 d . .
H32 H 0.405301 0.193393 0.235682 0.070 Uiso 1 1 calc R U
C15 C 0.3756(9) 0.2890(7) 0.0559(3) 0.063(2) Uani 1 1 d . .
H15 H 0.394693 0.203138 0.066787 0.076 Uiso 1 1 calc R U
C19 C 0.4034(8) 0.5477(7) 0.0695(3) 0.0498(19) Uani 1 1 d . .
C31 C 0.3305(8) 0.0298(6) 0.1784(3) 0.051(2) Uani 1 1 d . .
C16 C 0.2870(10) 0.2893(8) 0.0099(4) 0.072(3) Uani 1 1 d . .
H16 H 0.250359 0.202139 -0.011701 0.087 Uiso 1 1 calc R U
C14 C 0.4349(8) 0.4221(7) 0.0852(3) 0.054(2) Uani 1 1 d . .
C21 C 0.8454(9) 0.6858(8) 0.3083(3) 0.070(2) Uani 1 1 d . .
H21A H 0.932193 0.642677 0.297670 0.104 Uiso 1 1 calc R U
H21B H 0.767650 0.615328 0.322696 0.104 Uiso 1 1 calc R U
H21C H 0.887519 0.768220 0.333881 0.104 Uiso 1 1 calc R U
C33 C 0.1707(11) 0.1097(8) 0.2418(4) 0.075(3) Uani 1 1 d . .
H33 H 0.163310 0.170682 0.271510 0.090 Uiso 1 1 calc R U
C23 C 0.0051(12) 0.5647(14) -0.1260(4) 0.118(4) Uani 1 1 d . .
H23A H -0.099525 0.500081 -0.124785 0.142 Uiso 1 1 calc R U
H23B H 0.058460 0.523824 -0.153703 0.142 Uiso 1 1 calc R U
C36 C 0.1974(11) -0.0738(9) 0.1574(4) 0.088(3) Uani 1 1 d . .
H36 H 0.207244 -0.140945 0.129814 0.106 Uiso 1 1 calc R U
C34 C 0.0356(11) 0.0084(10) 0.2195(4) 0.088(3) Uani 1 1 d . .
H34 H -0.063300 0.000364 0.233377 0.105 Uiso 1 1 calc R U
C35 C 0.0520(12) -0.0806(10) 0.1759(5) 0.113(4) Uani 1 1 d . .
H35 H -0.038415 -0.146424 0.158929 0.136 Uiso 1 1 calc R U
C24 C -0.0171(15) 0.7126(16) -0.1362(6) 0.180(7) Uani 1 1 d . .
H24A H -0.079457 0.704715 -0.168910 0.270 Uiso 1 1 calc R U
H24B H 0.086723 0.776424 -0.137032 0.270 Uiso 1 1 calc R U
H24C H -0.072781 0.751430 -0.109199 0.270 Uiso 1 1 calc R U
C22 C 0.1039(11) 0.5774(10) -0.0760(4) 0.096(3) Uani 1 1 d . .
H22A H 0.051087 0.618522 -0.048204 0.115 Uiso 1 1 calc R U
H22B H 0.209129 0.641019 -0.077204 0.115 Uiso 1 1 calc R U
C11 C 0.7260(15) 0.4594(11) 0.7184(7) 0.168(8) Uani 1 1 d . .
H11A H 0.838001 0.491047 0.711581 0.201 Uiso 1 1 calc R U
H11B H 0.697040 0.543332 0.736699 0.201 Uiso 1 1 calc R U
C12 C 0.7254(18) 0.370(2) 0.7502(5) 0.231(11) Uani 1 1 d . .
H12A H 0.618705 0.309887 0.749127 0.347 Uiso 1 1 calc R U
H12B H 0.756787 0.421653 0.784355 0.347 Uiso 1 1 calc R U
H12C H 0.800231 0.310540 0.741739 0.347 Uiso 1 1 calc R U

loop_
_atom_site_aniso_label
_atom_site_aniso_U_11
_atom_site_aniso_U_22
_atom_site_aniso_U_33
_atom_site_aniso_U_23
_atom_site_aniso_U_13
_atom_site_aniso_U_12
S3 0.0580(11) 0.0205(8) 0.0605(13) 0.0047(8) -0.0083(9) 0.0117(7)
S2 0.0838(15) 0.0382(10) 0.0610(15) 0.0001(9) -0.0180(11) 0.0116(9)
O6 0.065(3) 0.031(2) 0.049(3) 0.000(2) 0.000(2) 0.013(2)
O5 0.060(3) 0.026(2) 0.078(4) 0.003(2) -0.027(3) 0.0170(19)
O2 0.070(3) 0.031(2) 0.053(3) 0.000(2) -0.020(3) 0.009(2)
C7 0.048(4) 0.022(3) 0.038(4) 0.000(3) 0.007(3) 0.009(3)
N2 0.055(3) 0.020(2) 0.055(4) 0.007(2) 0.000(3) 0.015(2)
O1 0.084(4) 0.028(2) 0.074(4) 0.005(2) -0.019(3) 0.016(2)
N1 0.051(3) 0.020(2) 0.056(4) 0.005(3) -0.004(3) 0.010(2)
O7 0.065(3) 0.021(2) 0.088(4) 0.012(2) 0.000(3) 0.0084(19)
C5 0.040(4) 0.031(3) 0.050(5) 0.005(3) 0.011(3) 0.004(3)
C1 0.042(4) 0.031(3) 0.039(4) 0.007(3) 0.002(3) 0.014(3)
C8 0.045(4) 0.032(4) 0.053(5) 0.005(3) -0.002(3) 0.009(3)
N3 0.059(3) 0.020(2) 0.054(4) 0.002(3) -0.012(3) 0.012(2)
C3 0.063(5) 0.019(3) 0.069(6) 0.009(3) 0.015(4) 0.011(3)
C25 0.066(5) 0.019(3) 0.046(5) 0.002(3) -0.012(4) 0.018(3)
C2 0.050(4) 0.026(3) 0.039(4) 0.006(3) 0.003(3) 0.014(3)
C6 0.059(4) 0.022(3) 0.048(5) 0.008(3) 0.002(4) 0.009(3)
C27 0.073(6) 0.023(3) 0.068(6) 0.002(4) -0.002(5) 0.015(3)
C9 0.078(6) 0.055(4) 0.067(6) 0.008(4) -0.013(5) 0.020(4)
C4 0.060(5) 0.023(3) 0.049(5) 0.005(3) 0.003(4) 0.002(3)
C26 0.060(5) 0.025(3) 0.063(5) 0.001(3) 0.004(4) 0.016(3)
C28 0.067(5) 0.032(4) 0.074(7) 0.005(4) 0.010(5) 0.011(3)
C30 0.093(7) 0.037(4) 0.068(7) -0.004(4) -0.022(5) 0.018(4)
C10 0.070(5) 0.041(4) 0.114(8) 0.026(5) -0.021(5) -0.002(3)
C29 0.115(8) 0.045(4) 0.054(6) 0.006(4) 0.008(6) 0.021(5)
S4 0.0691(13) 0.0264(8) 0.0654(15) 0.0074(9) -0.0055(10) 0.0134(8)
S1 0.114(2) 0.104(2) 0.081(2) -0.0027(16) -0.0194(16) 0.0208(15)
O4 0.077(3) 0.036(2) 0.060(4) -0.001(3) -0.013(3) 0.017(2)
O9 0.094(4) 0.040(3) 0.059(4) 0.006(3) -0.003(3) 0.023(2)
O10 0.070(3) 0.037(2) 0.075(4) 0.006(2) -0.014(3) 0.020(2)
N4 0.074(4) 0.028(3) 0.061(5) 0.007(3) -0.004(3) 0.016(3)
O8 0.068(3) 0.026(2) 0.119(5) 0.021(3) 0.011(3) 0.008(2)
N6 0.074(4) 0.029(3) 0.059(4) 0.003(3) -0.007(3) 0.017(3)
O3 0.133(5) 0.039(3) 0.066(4) 0.005(3) -0.024(3) 0.032(3)
C13 0.059(5) 0.033(3) 0.057(5) 0.013(4) -0.003(4) 0.016(3)
N5 0.084(4) 0.024(3) 0.048(4) 0.002(3) -0.002(3) 0.012(3)
C17 0.065(5) 0.074(5) 0.059(6) 0.004(5) -0.006(4) 0.009(4)
C20 0.065(5) 0.041(4) 0.057(6) 0.010(4) -0.006(4) 0.015(3)
C18 0.077(5) 0.041(4) 0.059(6) 0.007(4) 0.003(4) 0.021(3)
C32 0.052(5) 0.049(4) 0.071(6) 0.001(4) -0.011(4) 0.012(3)
C15 0.091(6) 0.033(4) 0.060(6) -0.001(4) -0.004(5) 0.009(4)
C19 0.059(5) 0.037(4) 0.054(5) 0.004(4) 0.001(4) 0.014(3)
C31 0.055(5) 0.031(3) 0.064(6) 0.002(4) -0.011(4) 0.009(3)
C16 0.103(7) 0.040(4) 0.069(7) -0.002(4) 0.003(5) 0.012(4)
C14 0.062(5) 0.047(4) 0.052(5) -0.001(4) 0.000(4) 0.014(3)
C21 0.083(6) 0.061(5) 0.066(6) 0.004(4) -0.019(5) 0.027(4)
C33 0.084(7) 0.054(5) 0.086(7) -0.002(5) -0.002(5) 0.024(4)
C23 0.090(8) 0.194(13) 0.073(8) 0.037(8) -0.019(6) 0.036(8)
C36 0.089(7) 0.069(6) 0.095(8) -0.018(5) 0.016(6) 0.002(5)
C34 0.080(7) 0.077(6) 0.110(9) 0.012(6) 0.031(6) 0.020(5)
C35 0.074(7) 0.095(7) 0.143(11) -0.035(7) 0.025(7) -0.024(5)
C24 0.129(11) 0.238(17) 0.210(17) 0.139(14) 0.007(10) 0.071(11)
C22 0.090(7) 0.115(8) 0.093(9) 0.031(6) 0.015(6) 0.034(6)
C11 0.129(10) 0.082(7) 0.256(19) 0.096(9) -0.123(11) -0.049(6)
C12 0.209(16) 0.31(2) 0.082(11) 0.073(13) -0.043(10) -0.142(16)

loop_
_atom_type_symbol
_atom_type_description
_atom_type_scat_dispersion_real
_atom_type_scat_dispersion_imag
_atom_type_scat_source
C C 0.0033 0.0016 'International Tables Vol C Tables 4.2.6.8 and 6.1.1.4'
H H 0.0000 0.0000 'International Tables Vol C Tables 4.2.6.8 and 6.1.1.4'
N N 0.0061 0.0033 'International Tables Vol C Tables 4.2.6.8 and 6.1.1.4'
O O 0.0106 0.0060 'International Tables Vol C Tables 4.2.6.8 and 6.1.1.4'
S S 0.1246 0.1234 'International Tables Vol C Tables 4.2.6.8 and 6.1.1.4'

loop_
_geom_angle_atom_site_label_1
_geom_angle_atom_site_label_2
_geom_angle_atom_site_label_3
_geom_angle
O7 S3 O5 112.8(3)
O7 S3 O6 112.7(3)
O5 S3 O6 112.7(2)
O7 S3 C25 107.0(3)
O5 S3 C25 106.1(3)
O6 S3 C25 104.7(3)
C5 S2 C10 107.0(3)
C8 O2 C9 115.4(5)
C6 C7 C2 122.8(5)
C6 C7 N1 132.0(5)
C2 C7 N1 105.2(6)
C1 N2 C2 108.8(5)
C1 N2 H2 125.6
C2 N2 H2 125.6
C1 N1 C7 110.1(5)
C1 N1 H1 125.0
C7 N1 H1 125.0
C4 C5 C6 119.5(6)
C4 C5 S2 115.6(5)
C6 C5 S2 124.9(5)
N1 C1 N2 108.9(5)
N1 C1 N3 124.1(5)
N2 C1 N3 127.0(6)
O1 C8 O2 126.1(7)
O1 C8 N3 124.2(6)
O2 C8 N3 109.7(5)
C1 N3 C8 122.6(5)
C1 N3 H3 118.7
C8 N3 H3 118.7
C4 C3 C2 116.5(6)
C4 C3 H3A 121.7
C2 C3 H3A 121.7
C30 C25 C26 119.2(7)
C30 C25 S3 121.5(6)
C26 C25 S3 119.4(6)
C3 C2 C7 121.4(6)
C3 C2 N2 131.4(6)
C7 C2 N2 107.1(5)
C7 C6 C5 116.4(6)
C7 C6 H6 121.8
C5 C6 H6 121.8
C28 C27 C26 119.5(7)
C28 C27 H27 120.2
C26 C27 H27 120.2
O2 C9 H9A 109.5
O2 C9 H9B 109.5
H9A C9 H9B 109.5
O2 C9 H9C 109.5
H9A C9 H9C 109.5
H9B C9 H9C 109.5
C3 C4 C5 123.3(6)
C3 C4 H4 118.3
C5 C4 H4 118.3
C25 C26 C27 119.8(8)
C25 C26 H26 120.1
C27 C26 H26 120.1
C29 C28 C27 120.3(8)
C29 C28 H28 119.8
C27 C28 H28 119.8
C25 C30 C29 119.9(8)
C25 C30 H30 120.1
C29 C30 H30 120.1
C11 C10 S2 106.4(6)
C11 C10 H10A 110.4
S2 C10 H10A 110.4
C11 C10 H10B 110.4
S2 C10 H10B 110.4
H10A C10 H10B 108.6
C28 C29 C30 121.3(9)
C28 C29 H29 119.4
C30 C29 H29 119.4
O8 S4 O9 113.5(3)
O8 S4 O10 112.9(3)
O9 S4 O10 110.8(3)
O8 S4 C31 106.9(3)
O9 S4 C31 106.3(3)
O10 S4 C31 105.8(3)
C17 S1 C22 105.7(4)
C20 O4 C21 115.8(5)
C13 N4 C19 109.1(5)
C13 N4 H4A 125.4
C19 N4 H4A 125.4
C13 N6 C20 124.0(5)
C13 N6 H6A 118.0
C20 N6 H6A 118.0
N4 C13 N5 109.6(6)
N4 C13 N6 123.3(6)
N5 C13 N6 127.0(7)
C13 N5 C14 108.3(6)
C13 N5 H5 125.9
C14 N5 H5 125.9
C18 C17 C16 119.6(7)
C18 C17 S1 125.2(7)
C16 C17 S1 115.1(6)
O3 C20 O4 126.9(7)
O3 C20 N6 122.2(7)
O4 C20 N6 110.9(6)
C19 C18 C17 117.1(7)
C19 C18 H18 121.5
C17 C18 H18 121.5
C31 C32 C33 120.3(6)
C31 C32 H32 119.9
C33 C32 H32 119.9
C16 C15 C14 116.7(7)
C16 C15 H15 121.7
C14 C15 H15 121.7
C18 C19 C14 123.0(6)
C18 C19 N4 130.7(6)
C14 C19 N4 106.3(6)
C32 C31 C36 118.6(7)
C32 C31 S4 119.3(5)
C36 C31 S4 122.0(6)
C15 C16 C17 122.1(7)
C15 C16 H16 118.9
C17 C16 H16 118.9
C19 C14 C15 121.3(7)
C19 C14 N5 106.6(6)
C15 C14 N5 132.0(7)
O4 C21 H21A 109.5
O4 C21 H21B 109.5
H21A C21 H21B 109.5
O4 C21 H21C 109.5
H21A C21 H21C 109.5
H21B C21 H21C 109.5
C32 C33 C34 120.9(8)
C32 C33 H33 119.5
C34 C33 H33 119.5
C22 C23 C24 109.5(10)
C22 C23 H23A 109.8
C24 C23 H23A 109.8
C22 C23 H23B 109.8
C24 C23 H23B 109.8
H23A C23 H23B 108.2
C35 C36 C31 121.4(8)
C35 C36 H36 119.3
C31 C36 H36 119.3
C35 C34 C33 117.7(8)
C35 C34 H34 121.1
C33 C34 H34 121.1
C36 C35 C34 120.9(8)
C36 C35 H35 119.5
C34 C35 H35 119.5
C23 C24 H24A 109.5
C23 C24 H24B 109.5
H24A C24 H24B 109.5
C23 C24 H24C 109.5
H24A C24 H24C 109.5
H24B C24 H24C 109.5
C23 C22 S1 108.3(8)
C23 C22 H22A 110.0
S1 C22 H22A 110.0
C23 C22 H22B 110.0
S1 C22 H22B 110.0
H22A C22 H22B 108.4
C12 C11 C10 126.1(10)
C12 C11 H11A 105.8
C10 C11 H11A 105.8
C12 C11 H11B 105.8
C10 C11 H11B 105.8
H11A C11 H11B 106.2
C11 C12 H12A 109.5
C11 C12 H12B 109.5
H12A C12 H12B 109.5
C11 C12 H12C 109.5
H12A C12 H12C 109.5
H12B C12 H12C 109.5

loop_
_geom_bond_atom_site_label_1
_geom_bond_atom_site_label_2
_geom_bond_distance
S3 O7 1.439(4)
S3 O5 1.451(4)
S3 O6 1.471(4)
S3 C25 1.766(7)
S2 C5 1.735(7)
S2 C10 1.779(7)
O2 C8 1.326(7)
O2 C9 1.455(8)
C7 C6 1.362(9)
C7 C2 1.385(8)
C7 N1 1.410(7)
N2 C1 1.344(7)
N2 C2 1.394(8)
N2 H2 0.8600
O1 C8 1.200(7)
N1 C1 1.317(8)
N1 H1 0.8600
C5 C4 1.393(9)
C5 C6 1.425(8)
C1 N3 1.344(7)
C8 N3 1.364(8)
N3 H3 0.8600
C3 C4 1.365(9)
C3 C2 1.384(8)
C3 H3A 0.9300
C25 C30 1.375(10)
C25 C26 1.381(9)
C6 H6 0.9300
C27 C28 1.379(10)
C27 C26 1.389(9)
C27 H27 0.9300
C9 H9A 0.9600
C9 H9B 0.9600
C9 H9C 0.9600
C4 H4 0.9300
C26 H26 0.9300
C28 C29 1.328(10)
C28 H28 0.9300
C30 C29 1.380(11)
C30 H30 0.9300
C10 C11 1.568(14)
C10 H10A 0.9700
C10 H10B 0.9700
C29 H29 0.9300
S4 O8 1.439(4)
S4 O9 1.450(5)
S4 O10 1.452(5)
S4 C31 1.754(7)
S1 C17 1.759(8)
S1 C22 1.843(10)
O4 C20 1.299(7)
O4 C21 1.435(9)
N4 C13 1.306(8)
N4 C19 1.386(8)
N4 H4A 0.8600
N6 C13 1.353(8)
N6 C20 1.376(9)
N6 H6A 0.8600
O3 C20 1.213(7)
C13 N5 1.333(7)
N5 C14 1.382(8)
N5 H5 0.8600
C17 C18 1.383(9)
C17 C16 1.416(11)
C18 C19 1.369(10)
C18 H18 0.9300
C32 C31 1.366(9)
C32 C33 1.374(10)
C32 H32 0.9300
C15 C16 1.373(11)
C15 C14 1.378(9)
C15 H15 0.9300
C19 C14 1.371(9)
C31 C36 1.368(10)
C16 H16 0.9300
C21 H21A 0.9600
C21 H21B 0.9600
C21 H21C 0.9600
C33 C34 1.378(11)
C33 H33 0.9300
C23 C22 1.481(12)
C23 C24 1.501(15)
C23 H23A 0.9700
C23 H23B 0.9700
C36 C35 1.349(11)
C36 H36 0.9300
C34 C35 1.376(12)
C34 H34 0.9300
C35 H35 0.9300
C24 H24A 0.9600
C24 H24B 0.9600
C24 H24C 0.9600
C22 H22A 0.9700
C22 H22B 0.9700
C11 C12 1.244(16)
C11 H11A 0.9700
C11 H11B 0.9700
C12 H12A 0.9600
C12 H12B 0.9600
C12 H12C 0.9600
